data_4308165
loop_
_publ_author_name
'M. Carla Aragoni'
'Massimiliano Arca'
'Andrea Bencini'
'Alexander J. Blake'
'Claudia Caltagirone'
'Greta De Filippo'
'Francesco A. Devillanova'
'Alessandra Garau'
'Thomas Gelbrich'
'Michael B. Hursthouse'
'Francesco Isaia'
'Vito Lippolis'
'Marta Mameli'
'Palma Mariani'
'Barbara Valtancoli'
'Claire Wilson'

_publ_section_title
;
Tuning the Selectivity/Specificity of Fluorescent Metal Ion Sensors Based
on N2S2 Pyridine-Containing Macrocyclic Ligands by Changing the Fluorogenic
Subunit: Spectrofluorimetric and Metal Ion Binding Studies
;
_journal_name_full 'Inorganic Chemistry'
_journal_page_first 4548
_journal_page_last 4559
_journal_paper_doi 10.1021/ic070169e
_journal_volume 46
_journal_year 2007
_chemical_formula_sum 'C21 H23 Cl2 N3 O8 Pb S2'
_chemical_formula_weight 787.63
_chemical_name_systematic
; 
 ? 
;
_space_group_IT_number 14
_symmetry_cell_setting monoclinic
_symmetry_space_group_name_Hall '-P 2yn'
_symmetry_space_group_name_H-M 'P 1 21/n 1'
_atom_sites_solution_hydrogens geom
_atom_sites_solution_primary direct
_atom_sites_solution_secondary difmap
_audit_creation_method SHELXL-97
_cell_angle_alpha 90.00
_cell_angle_beta 90.956(2)
_cell_angle_gamma 90.00
_cell_formula_units_Z 4
_cell_length_a 9.4031(8)
_cell_length_b 20.719(2)
_cell_length_c 12.8426(11)
_cell_measurement_reflns_used 6431
_cell_measurement_temperature 150(2)
_cell_measurement_theta_max 27.4
_cell_measurement_theta_min 2.35
_cell_volume 2501.7(4)
_computing_cell_refinement 'Bruker SAINT version 6.36a (Bruker, 2000)'
_computing_data_collection 'Bruker SMART version 5.624 (Bruker, 2001)'
_computing_data_reduction 'Bruker SAINT; Bruker SHELXTL (Bruker, 2001)'
_computing_publication_material 'enCIFer (CCDC, 2003); PLATON (Spek, 2003)'
_computing_structure_refinement 'SHELXL-97 (Sheldrick, 1997)'
_computing_structure_solution 'SHELXS-97 (Sheldrick, 1990)'
_diffrn_ambient_temperature 150(2)
_diffrn_measured_fraction_theta_full 0.981
_diffrn_measured_fraction_theta_max 0.981
_diffrn_measurement_device_type 'Bruker SMART1000 CCD area detector'
_diffrn_measurement_method \w
_diffrn_radiation_monochromator graphite
_diffrn_radiation_source 'normal-focus sealed tube'
_diffrn_radiation_type MoK\a
_diffrn_radiation_wavelength 0.71073
_diffrn_reflns_av_R_equivalents 0.026
_diffrn_reflns_av_sigmaI/netI 0.0311
_diffrn_reflns_limit_h_max 12
_diffrn_reflns_limit_h_min -11
_diffrn_reflns_limit_k_max 26
_diffrn_reflns_limit_k_min -26
_diffrn_reflns_limit_l_max 10
_diffrn_reflns_limit_l_min -16
_diffrn_reflns_number 14845
_diffrn_reflns_theta_full 27.46
_diffrn_reflns_theta_max 27.46
_diffrn_reflns_theta_min 1.87
_diffrn_standards_decay_% 0
_diffrn_standards_number 0
_exptl_absorpt_coefficient_mu 7.178
_exptl_absorpt_correction_T_max 0.560
_exptl_absorpt_correction_T_min 0.258
_exptl_absorpt_correction_type multi-scan
_exptl_absorpt_process_details '(Bruker SADABS v2.05)'
_exptl_crystal_colour 'pale yellow'
_exptl_crystal_density_diffrn 2.091
_exptl_crystal_density_method 'not measured'
_exptl_crystal_description block
_exptl_crystal_F_000 1528
_exptl_crystal_size_max 0.41
_exptl_crystal_size_mid 0.14
_exptl_crystal_size_min 0.08
_refine_diff_density_max 0.729
_refine_diff_density_min -0.795
_refine_diff_density_rms 0.116
_refine_ls_extinction_coef 0.00025(6)
_refine_ls_extinction_expression Fc^*^=kFc[1+0.001xFc^2^\l^3^/sin(2\q)]^-1/4^
_refine_ls_extinction_method SHELXL
_refine_ls_goodness_of_fit_ref 1.040
_refine_ls_hydrogen_treatment constr
_refine_ls_matrix_type full
_refine_ls_number_parameters 335
_refine_ls_number_reflns 5623
_refine_ls_number_restraints 0
_refine_ls_restrained_S_all 1.040
_refine_ls_R_factor_all 0.0320
_refine_ls_R_factor_gt 0.0231
_refine_ls_shift/su_max 0.001
_refine_ls_shift/su_mean 0.000
_refine_ls_structure_factor_coef Fsqd
_refine_ls_weighting_details 'calc w=1/[\s^2^(Fo^2^)+(0.0258P)^2^+0.5747P] where P=(Fo^2^+2Fc^2^)/3'
_refine_ls_weighting_scheme calc
_refine_ls_wR_factor_gt 0.0499
_refine_ls_wR_factor_ref 0.0529
_reflns_number_gt 4761
_reflns_number_total 5623
_reflns_threshold_expression >2\s(I)
_cod_data_source_file ic070169e_si_4.cif
_cod_data_source_block pbqusn
_cod_depositor_comments
;
The following automatic conversions were performed:
'_symmetry_cell_setting' value 'Monoclinic' changed to 'monoclinic'
according to '/home/saulius/struct/CIF-dictionaries/cif_core.dic'
dictionary named 'cif_core.dic' version 2.4.1 from 2010-06-29.

Automatic conversion script
Id: cif_fix_enum 1527 2010-12-29 10:47:43Z saulius 
;
_cod_original_sg_symbol_H-M 'P 21/n'
_cod_database_code 4308165

loop_
_symmetry_equiv_pos_as_xyz
'x, y, z'
'-x+1/2, y+1/2, -z+1/2'
'-x, -y, -z'
'x-1/2, -y-1/2, z-1/2'

loop_
_atom_site_label
_atom_site_type_symbol
_atom_site_fract_x
_atom_site_fract_y
_atom_site_fract_z
_atom_site_U_iso_or_equiv
_atom_site_adp_type
_atom_site_occupancy
_atom_site_symmetry_multiplicity
_atom_site_calc_flag
_atom_site_refinement_flags
_atom_site_disorder_assembly
_atom_site_disorder_group
Pb1 Pb 0.135784(13) 0.157316(6) 0.798874(9) 0.01499(5) Uani 1 1 d . . .
S1 S 0.33645(10) 0.15284(4) 0.63012(7) 0.02217(19) Uani 1 1 d . . .
N1 N 0.3732(3) 0.23045(12) 0.8390(2) 0.0162(6) Uani 1 1 d . . .
C1 C 0.4629(4) 0.24372(15) 0.7612(3) 0.0177(7) Uani 1 1 d . . .
S2 S 0.20266(9) 0.16235(4) 1.02009(7) 0.02074(19) Uani 1 1 d . . .
N2 N 0.3046(3) 0.06273(12) 0.8398(2) 0.0153(6) Uani 1 1 d . . .
C2 C 0.6001(4) 0.26601(16) 0.7799(3) 0.0189(7) Uani 1 1 d . . .
H2 H 0.6609 0.2753 0.7235 0.023 Uiso 1 1 calc R . .
N3 N 0.0672(3) 0.04403(13) 0.7168(2) 0.0188(6) Uani 1 1 d . . .
C3 C 0.6476(4) 0.27466(16) 0.8819(3) 0.0213(8) Uani 1 1 d . . .
H3 H 0.7419 0.2889 0.8965 0.026 Uiso 1 1 calc R . .
C4 C 0.5554(4) 0.26222(15) 0.9613(3) 0.0192(7) Uani 1 1 d . . .
H4 H 0.5849 0.2681 1.0318 0.023 Uiso 1 1 calc R . .
C5 C 0.4191(3) 0.24103(15) 0.9376(3) 0.0154(7) Uani 1 1 d . . .
C6 C 0.3164(4) 0.23234(15) 1.0251(3) 0.0175(7) Uani 1 1 d . . .
H6A H 0.2551 0.2711 1.0276 0.021 Uiso 1 1 calc R . .
H6B H 0.3719 0.2308 1.0912 0.021 Uiso 1 1 calc R . .
C7 C 0.3265(4) 0.09598(17) 1.0302(3) 0.0293(9) Uani 1 1 d . . .
H7A H 0.4005 0.1074 1.0828 0.035 Uiso 1 1 calc R . .
H7B H 0.2749 0.0579 1.0567 0.035 Uiso 1 1 calc R . .
C8 C 0.4001(4) 0.07669(17) 0.9307(3) 0.0230(8) Uani 1 1 d . . .
H8A H 0.4658 0.1119 0.9111 0.028 Uiso 1 1 calc R . .
H8B H 0.4585 0.0379 0.9452 0.028 Uiso 1 1 calc R . .
C9 C 0.3936(4) 0.04469(16) 0.7486(3) 0.0206(7) Uani 1 1 d . . .
H9A H 0.3323 0.0222 0.6966 0.025 Uiso 1 1 calc R . .
H9B H 0.4675 0.0138 0.7723 0.025 Uiso 1 1 calc R . .
C10 C 0.4659(4) 0.10099(17) 0.6955(3) 0.0232(8) Uani 1 1 d . . .
H10A H 0.5339 0.0844 0.6439 0.028 Uiso 1 1 calc R . .
H10B H 0.5200 0.1264 0.7479 0.028 Uiso 1 1 calc R . .
C11 C 0.4113(4) 0.23280(16) 0.6513(3) 0.0211(8) Uani 1 1 d . . .
H11A H 0.4918 0.2390 0.6036 0.025 Uiso 1 1 calc R . .
H11B H 0.3381 0.2655 0.6337 0.025 Uiso 1 1 calc R . .
C12 C 0.2132(4) 0.00664(15) 0.8626(3) 0.0193(7) Uani 1 1 d . . .
H12A H 0.1721 0.0123 0.9324 0.023 Uiso 1 1 calc R . .
H12B H 0.2728 -0.0328 0.8646 0.023 Uiso 1 1 calc R . .
C13 C 0.0940(4) -0.00286(16) 0.7841(3) 0.0179(7) Uani 1 1 d . . .
C14 C 0.0111(4) -0.05958(16) 0.7891(3) 0.0225(8) Uani 1 1 d . . .
H14 H 0.0359 -0.0932 0.8363 0.027 Uiso 1 1 calc R . .
C15 C -0.1051(4) -0.06513(17) 0.7247(3) 0.0258(8) Uani 1 1 d . . .
H15 H -0.1652 -0.1018 0.7298 0.031 Uiso 1 1 calc R . .
C16 C -0.1366(4) -0.01677(17) 0.6508(3) 0.0218(8) Uani 1 1 d . . .
C17 C -0.2542(4) -0.01926(18) 0.5806(3) 0.0256(8) Uani 1 1 d . . .
H17 H -0.3180 -0.0547 0.5829 0.031 Uiso 1 1 calc R . .
C18 C -0.2765(4) 0.02889(19) 0.5099(3) 0.0278(8) Uani 1 1 d . . .
H18 H -0.3567 0.0270 0.4640 0.033 Uiso 1 1 calc R . .
C19 C -0.1817(4) 0.08149(18) 0.5041(3) 0.0283(9) Uani 1 1 d . . .
H19 H -0.1962 0.1140 0.4529 0.034 Uiso 1 1 calc R . .
C20 C -0.0698(4) 0.08547(17) 0.5719(3) 0.0283(9) Uani 1 1 d . . .
H20 H -0.0067 0.1212 0.5684 0.034 Uiso 1 1 calc R . .
C21 C -0.0463(4) 0.03711(16) 0.6478(3) 0.0196(7) Uani 1 1 d . . .
Cl1 Cl -0.19210(9) 0.10413(4) 0.90820(7) 0.02188(18) Uani 1 1 d . . .
Cl2 Cl 0.05142(9) 0.32852(4) 0.78947(6) 0.01899(18) Uani 1 1 d . . .
O1 O -0.2739(3) 0.05002(13) 0.8720(2) 0.0386(7) Uani 1 1 d . . .
O2 O -0.2608(3) 0.13331(14) 0.9946(2) 0.0405(7) Uani 1 1 d . . .
O3 O -0.0518(3) 0.08192(13) 0.9401(2) 0.0314(6) Uani 1 1 d . . .
O4 O -0.1774(3) 0.14991(12) 0.8245(2) 0.0373(7) Uani 1 1 d . . .
O5 O -0.0881(3) 0.35300(16) 0.7696(2) 0.0512(9) Uani 1 1 d . . .
O6 O 0.0558(3) 0.29495(13) 0.88775(19) 0.0328(6) Uani 1 1 d . . .
O7 O 0.0846(3) 0.28338(12) 0.7078(2) 0.0353(7) Uani 1 1 d . . .
O8 O 0.1525(4) 0.37874(16) 0.7894(2) 0.0578(10) Uani 1 1 d . . .

loop_
_atom_site_aniso_label
_atom_site_aniso_U_11
_atom_site_aniso_U_22
_atom_site_aniso_U_33
_atom_site_aniso_U_23
_atom_site_aniso_U_13
_atom_site_aniso_U_12
Pb1 0.01381(7) 0.01437(7) 0.01668(7) 0.00229(5) -0.00336(4) -0.00011(5)
S1 0.0270(5) 0.0262(5) 0.0133(4) -0.0009(4) -0.0019(3) -0.0072(4)
N1 0.0179(15) 0.0166(14) 0.0140(14) 0.0022(11) -0.0013(11) -0.0036(11)
C1 0.0211(18) 0.0148(16) 0.0172(18) 0.0014(13) -0.0007(14) -0.0017(13)
S2 0.0230(5) 0.0229(4) 0.0165(4) -0.0036(3) 0.0050(3) -0.0057(4)
N2 0.0172(15) 0.0146(13) 0.0139(14) -0.0007(11) -0.0033(11) 0.0007(11)
C2 0.0185(18) 0.0199(17) 0.0186(18) 0.0017(14) 0.0038(14) -0.0052(14)
N3 0.0209(16) 0.0169(15) 0.0185(15) 0.0026(12) -0.0053(12) -0.0035(12)
C3 0.0179(18) 0.0184(17) 0.027(2) 0.0000(15) -0.0027(15) -0.0040(14)
C4 0.0236(19) 0.0167(17) 0.0172(18) 0.0007(14) -0.0039(14) -0.0009(14)
C5 0.0178(17) 0.0119(15) 0.0164(17) -0.0006(13) -0.0021(13) 0.0037(13)
C6 0.0212(18) 0.0159(16) 0.0151(17) -0.0006(13) -0.0028(14) -0.0024(14)
C7 0.048(3) 0.0213(19) 0.019(2) 0.0020(15) -0.0080(17) 0.0027(17)
C8 0.024(2) 0.0228(19) 0.0213(19) -0.0026(15) -0.0126(15) 0.0050(15)
C9 0.0212(19) 0.0186(18) 0.0221(19) -0.0035(14) 0.0019(15) 0.0046(14)
C10 0.0191(19) 0.0254(19) 0.025(2) -0.0057(15) 0.0057(15) 0.0008(15)
C11 0.026(2) 0.0231(18) 0.0137(18) 0.0045(14) -0.0024(15) -0.0065(15)
C12 0.0219(18) 0.0156(17) 0.0203(18) 0.0047(14) -0.0008(15) -0.0001(14)
C13 0.0193(18) 0.0158(17) 0.0185(18) -0.0032(13) 0.0004(14) 0.0000(13)
C14 0.028(2) 0.0152(17) 0.024(2) 0.0026(14) -0.0007(16) -0.0033(15)
C15 0.027(2) 0.0153(18) 0.035(2) -0.0064(15) 0.0023(17) -0.0074(15)
C16 0.0211(19) 0.0216(18) 0.0225(19) -0.0090(15) -0.0010(14) 0.0012(14)
C17 0.0197(19) 0.029(2) 0.028(2) -0.0137(17) 0.0006(15) -0.0042(16)
C18 0.025(2) 0.038(2) 0.0203(19) -0.0136(17) -0.0022(15) 0.0008(17)
C19 0.035(2) 0.029(2) 0.020(2) -0.0029(16) -0.0113(16) 0.0046(17)
C20 0.039(2) 0.0211(19) 0.025(2) 0.0021(16) -0.0077(17) -0.0056(17)
C21 0.0223(18) 0.0180(17) 0.0186(18) -0.0025(14) -0.0027(14) -0.0017(14)
Cl1 0.0172(4) 0.0199(4) 0.0285(5) 0.0028(4) 0.0015(3) 0.0012(3)
Cl2 0.0217(4) 0.0194(4) 0.0158(4) 0.0006(3) -0.0049(3) 0.0029(3)
O1 0.0266(16) 0.0329(15) 0.056(2) -0.0009(14) -0.0107(14) -0.0088(12)
O2 0.0490(19) 0.0371(16) 0.0358(17) -0.0029(14) 0.0124(15) 0.0144(14)
O3 0.0181(14) 0.0413(16) 0.0346(16) 0.0033(13) -0.0062(11) 0.0047(12)
O4 0.0393(17) 0.0332(16) 0.0398(17) 0.0170(13) 0.0092(14) 0.0093(13)
O5 0.0360(18) 0.081(2) 0.0369(18) 0.0114(17) -0.0020(14) 0.0364(17)
O6 0.0407(17) 0.0414(16) 0.0164(14) 0.0089(12) -0.0003(12) 0.0086(13)
O7 0.0565(19) 0.0294(15) 0.0198(14) -0.0057(12) -0.0031(13) 0.0102(14)
O8 0.077(3) 0.048(2) 0.048(2) 0.0076(16) -0.0210(18) -0.0419(18)

loop_
_atom_type_symbol
_atom_type_description
_atom_type_scat_dispersion_real
_atom_type_scat_dispersion_imag
_atom_type_scat_source
C C 0.0033 0.0016 'International Tables Vol C Tables 4.2.6.8 and 6.1.1.4'
H H 0.0000 0.0000 'International Tables Vol C Tables 4.2.6.8 and 6.1.1.4'
N N 0.0061 0.0033 'International Tables Vol C Tables 4.2.6.8 and 6.1.1.4'
O O 0.0106 0.0060 'International Tables Vol C Tables 4.2.6.8 and 6.1.1.4'
S S 0.1246 0.1234 'International Tables Vol C Tables 4.2.6.8 and 6.1.1.4'
Cl Cl 0.1484 0.1585 'International Tables Vol C Tables 4.2.6.8 and 6.1.1.4'
Pb Pb -3.3944 10.1111 'International Tables Vol C Tables 4.2.6.8 and 6.1.1.4'

loop_
_geom_angle_atom_site_label_1
_geom_angle_atom_site_label_2
_geom_angle_atom_site_label_3
_geom_angle
_geom_angle_site_symmetry_1
_geom_angle_site_symmetry_3
_geom_angle_publ_flag
N2 Pb1 N3 63.33(8) . . ?
N2 Pb1 N1 83.38(8) . . ?
N3 Pb1 N1 139.22(8) . . ?
N2 Pb1 S1 73.80(6) . . ?
N3 Pb1 S1 80.29(6) . . ?
N1 Pb1 S1 67.66(6) . . ?
N2 Pb1 S2 72.79(6) . . ?
N3 Pb1 S2 117.95(6) . . ?
N1 Pb1 S2 68.49(6) . . ?
S1 Pb1 S2 126.88(3) . . ?
C10 S1 C11 102.40(16) . . ?
C10 S1 Pb1 96.49(11) . . ?
C11 S1 Pb1 96.55(12) . . ?
C1 N1 C5 117.9(3) . . ?
C1 N1 Pb1 119.5(2) . . ?
C5 N1 Pb1 120.9(2) . . ?
N1 C1 C2 122.2(3) . . ?
N1 C1 C11 118.0(3) . . ?
C2 C1 C11 119.8(3) . . ?
C6 S2 C7 103.20(18) . . ?
C6 S2 Pb1 100.52(11) . . ?
C7 S2 Pb1 99.91(12) . . ?
C12 N2 C8 110.1(3) . . ?
C12 N2 C9 107.0(2) . . ?
C8 N2 C9 108.9(3) . . ?
C12 N2 Pb1 106.30(19) . . ?
C8 N2 Pb1 111.99(19) . . ?
C9 N2 Pb1 112.38(19) . . ?
C1 C2 C3 119.3(3) . . ?
C13 N3 C21 118.6(3) . . ?
C13 N3 Pb1 110.4(2) . . ?
C21 N3 Pb1 121.8(2) . . ?
C4 C3 C2 118.6(3) . . ?
C3 C4 C5 119.3(3) . . ?
N1 C5 C4 122.6(3) . . ?
N1 C5 C6 118.8(3) . . ?
C4 C5 C6 118.5(3) . . ?
C5 C6 S2 117.2(2) . . ?
C8 C7 S2 116.3(2) . . ?
N2 C8 C7 115.7(3) . . ?
N2 C9 C10 114.8(3) . . ?
C9 C10 S1 111.1(2) . . ?
C1 C11 S1 113.3(2) . . ?
N2 C12 C13 113.5(3) . . ?
N3 C13 C14 122.9(3) . . ?
N3 C13 C12 118.2(3) . . ?
C14 C13 C12 118.9(3) . . ?
C15 C14 C13 118.7(3) . . ?
C14 C15 C16 120.4(3) . . ?
C21 C16 C15 117.6(3) . . ?
C21 C16 C17 118.6(3) . . ?
C15 C16 C17 123.8(3) . . ?
C18 C17 C16 120.5(3) . . ?
C17 C18 C19 120.7(3) . . ?
C20 C19 C18 119.8(4) . . ?
C19 C20 C21 120.7(4) . . ?
N3 C21 C16 121.7(3) . . ?
N3 C21 C20 118.6(3) . . ?
C16 C21 C20 119.7(3) . . ?
O2 Cl1 O1 109.64(18) . . ?
O2 Cl1 O4 110.53(17) . . ?
O1 Cl1 O4 109.32(18) . . ?
O2 Cl1 O3 109.68(17) . . ?
O1 Cl1 O3 108.92(16) . . ?
O4 Cl1 O3 108.72(17) . . ?
O8 Cl2 O5 110.8(2) . . ?
O8 Cl2 O6 110.33(18) . . ?
O5 Cl2 O6 109.95(17) . . ?
O8 Cl2 O7 108.9(2) . . ?
O5 Cl2 O7 108.05(18) . . ?
O6 Cl2 O7 108.70(16) . . ?

loop_
_geom_bond_atom_site_label_1
_geom_bond_atom_site_label_2
_geom_bond_distance
_geom_bond_site_symmetry_2
_geom_bond_publ_flag
Pb1 N2 2.571(3) . ?
Pb1 N3 2.648(3) . ?
Pb1 N1 2.740(3) . ?
Pb1 S1 2.8987(9) . ?
Pb1 S2 2.9014(9) . ?
S1 C10 1.818(4) . ?
S1 C11 1.819(3) . ?
N1 C1 1.346(4) . ?
N1 C5 1.349(4) . ?
C1 C2 1.388(5) . ?
C1 C11 1.502(5) . ?
S2 C6 1.803(3) . ?
S2 C7 1.805(4) . ?
N2 C12 1.477(4) . ?
N2 C8 1.488(4) . ?
N2 C9 1.499(4) . ?
C2 C3 1.389(5) . ?
N3 C13 1.321(4) . ?
N3 C21 1.384(4) . ?
C3 C4 1.374(5) . ?
C4 C5 1.383(5) . ?
C5 C6 1.504(4) . ?
C7 C8 1.517(5) . ?
C9 C10 1.518(5) . ?
C12 C13 1.508(5) . ?
C13 C14 1.412(5) . ?
C14 C15 1.364(5) . ?
C15 C16 1.409(5) . ?
C16 C21 1.404(5) . ?
C16 C17 1.415(5) . ?
C17 C18 1.363(5) . ?
C18 C19 1.410(5) . ?
C19 C20 1.358(5) . ?
C20 C21 1.413(5) . ?
Cl1 O2 1.427(3) . ?
Cl1 O1 1.432(3) . ?
Cl1 O4 1.442(3) . ?
Cl1 O3 1.450(3) . ?
Cl2 O8 1.409(3) . ?
Cl2 O5 1.426(3) . ?
Cl2 O6 1.441(3) . ?
Cl2 O7 1.443(3) . ?
